data_7230302
loop_
_publ_author_name
'Wang, Yanliang'
'Guo, Xiangguang'
'Bi, Yanfeng'
'Su, Jia'
'Kong, Weichang'
'Sun, Xiaoqi'

_publ_section_title
;
 Enrichment of trace rare earth elements from the leaching liquor of
 ion-absorption minerals using a solid complex centrifugal separation
 process
;
_journal_issue 9
_journal_name_full 'Green Chemistry'
_journal_page_first 1998
_journal_paper_doi 10.1039/C7GC03674D
_journal_volume 20
_journal_year 2018
_chemical_formula_sum 'C17 H26 O3'
_chemical_formula_weight 278.38
_space_group_crystal_system monoclinic
_space_group_IT_number 14
_space_group_name_Hall '-P 2ybc'
_space_group_name_H-M_alt 'P 1 21/c 1'
_symmetry_space_group_name_Hall '-P 2ybc'
_symmetry_space_group_name_H-M 'P 1 21/c 1'
_atom_sites_solution_hydrogens geom
_audit_creation_method SHELXL-2016/6
_audit_update_record
;
2017-11-26 deposited with the CCDC.
2018-03-13 downloaded from the CCDC.
;
_cell_angle_alpha 90
_cell_angle_beta 96.193(2)
_cell_angle_gamma 90
_cell_formula_units_Z 4
_cell_length_a 15.6175(13)
_cell_length_b 8.4961(7)
_cell_length_c 12.6700(10)
_cell_measurement_reflns_used 3464
_cell_measurement_temperature 296(2)
_cell_measurement_theta_max 22.7436
_cell_measurement_theta_min 2.6237
_cell_volume 1671.3(2)
_computing_cell_refinement 'SAINT V8.37A (Bruker AXS Inc., 2015)'
_computing_data_collection 'Bruker Instrument Service vV6.2.3'
_computing_data_reduction 'SAINT V8.37A (Bruker AXS Inc., 2015)'
_computing_structure_refinement 'SHELXL-2016/7 (Sheldrick, 2014)'
_computing_structure_solution 'XT, VERSION 2014/5'
_diffrn_ambient_temperature 296(2)
_diffrn_measured_fraction_theta_full 0.995
_diffrn_measured_fraction_theta_max 0.995
_diffrn_measurement_device_type 'Bruker D8 QUEST'
_diffrn_measurement_method '\f & \w scans'
_diffrn_radiation_type MoK\a
_diffrn_radiation_wavelength 0.71073
_diffrn_reflns_av_R_equivalents 0.0608
_diffrn_reflns_av_unetI/netI 0.0444
_diffrn_reflns_Laue_measured_fraction_full 0.995
_diffrn_reflns_Laue_measured_fraction_max 0.995
_diffrn_reflns_limit_h_max 18
_diffrn_reflns_limit_h_min -18
_diffrn_reflns_limit_k_max 10
_diffrn_reflns_limit_k_min -10
_diffrn_reflns_limit_l_max 15
_diffrn_reflns_limit_l_min -14
_diffrn_reflns_number 13389
_diffrn_reflns_point_group_measured_fraction_full 0.995
_diffrn_reflns_point_group_measured_fraction_max 0.995
_diffrn_reflns_theta_full 25.063
_diffrn_reflns_theta_max 25.063
_diffrn_reflns_theta_min 2.624
_exptl_absorpt_coefficient_mu 0.074
_exptl_absorpt_correction_T_max 0.99
_exptl_absorpt_correction_T_min 0.83
_exptl_absorpt_correction_type multi-scan
_exptl_absorpt_process_details
;
SADABS-2016/2 - Bruker AXS area detector scaling and absorption correction
;
_exptl_crystal_colour colorless
_exptl_crystal_density_diffrn 1.106
_exptl_crystal_description block
_exptl_crystal_F_000 608
_exptl_crystal_size_max 0.170
_exptl_crystal_size_mid 0.160
_exptl_crystal_size_min 0.160
_refine_diff_density_max 0.235
_refine_diff_density_min -0.199
_refine_diff_density_rms 0.037
_refine_ls_extinction_method none
_refine_ls_goodness_of_fit_ref 0.994
_refine_ls_hydrogen_treatment constr
_refine_ls_matrix_type full
_refine_ls_number_parameters 188
_refine_ls_number_reflns 2948
_refine_ls_number_restraints 0
_refine_ls_restrained_S_all 0.994
_refine_ls_R_factor_all 0.1022
_refine_ls_R_factor_gt 0.0614
_refine_ls_shift/su_max 0.000
_refine_ls_shift/su_mean 0.000
_refine_ls_structure_factor_coef Fsqd
_refine_ls_weighting_details 'w=1/[\s^2^(Fo^2^)+(0.0342P)^2^+1.6078P] where P=(Fo^2^+2Fc^2^)/3'
_refine_ls_weighting_scheme calc
_refine_ls_wR_factor_gt 0.1201
_refine_ls_wR_factor_ref 0.1374
_reflns_Friedel_coverage 0.000
_reflns_number_gt 1976
_reflns_number_total 2948
_reflns_threshold_expression 'I > 2\s(I)'
_cod_data_source_file c7gc03674d2.cif
_cod_data_source_block POPA
_cod_depositor_comments
;
The following automatic conversions were performed:

'_exptl_absorpt_correction_type' value 'Multi-Scan' changed to
'multi-scan' according to
/home/data/users/saulius/crontab/automatic-downloads/rss-feeds/RSC/lib/dictionaries/cif_core.dic
dictionary named 'cif_core.dic' version 2.4.2 from 2011-04-26.

Automatic conversion script
Id: cif_fix_values 4973 2017-02-22 13:04:09Z antanas 

 Adding full bibliography for 7230301--7230303.cif.
;
_cod_database_code 7230302
_shelx_shelxl_version_number 2016/6
_shelx_space_group_comment
;
The symmetry employed for this shelxl refinement is uniquely defined
by the following loop, which should always be used as a source of
symmetry information in preference to the above space-group names.
They are only intended as comments.
;
_shelx_estimated_absorpt_t_min 0.988
_shelx_estimated_absorpt_t_max 0.988

loop_
_space_group_symop_operation_xyz
'x, y, z'
'-x, y+1/2, -z+1/2'
'-x, -y, -z'
'x, -y-1/2, z-1/2'

loop_
_atom_site_label
_atom_site_type_symbol
_atom_site_fract_x
_atom_site_fract_y
_atom_site_fract_z
_atom_site_U_iso_or_equiv
_atom_site_adp_type
_atom_site_occupancy
_atom_site_site_symmetry_order
_atom_site_calc_flag
_atom_site_refinement_flags_posn
_atom_site_refinement_flags_adp
O1 O 0.51060(11) 0.1182(2) 0.68355(12) 0.0424(5) Uani 1 1 d . .
O2 O 0.51266(13) -0.0222(2) 0.87768(12) 0.0496(5) Uani 1 1 d . .
O3 O 0.46967(13) 0.1992(2) 0.94873(12) 0.0512(5) Uani 1 1 d . .
H3 H 0.475305 0.146636 1.003328 0.077 Uiso 1 1 calc R U
C1 C 0.48695(15) 0.1119(3) 0.86866(17) 0.0333(5) Uani 1 1 d . .
C2 C 0.46949(15) 0.1962(3) 0.76371(17) 0.0378(6) Uani 1 1 d . .
H2 H 0.490225 0.304880 0.771058 0.045 Uiso 1 1 calc R U
C3 C 0.59672(16) 0.1479(3) 0.67839(18) 0.0383(6) Uani 1 1 d . .
C4 C 0.64994(17) 0.2255(3) 0.75466(19) 0.0465(7) Uani 1 1 d . .
H4 H 0.628923 0.259159 0.816799 0.056 Uiso 1 1 calc R U
C5 C 0.73508(18) 0.2537(3) 0.7388(2) 0.0522(7) Uani 1 1 d . .
H5 H 0.770284 0.306179 0.791317 0.063 Uiso 1 1 calc R U
C6 C 0.76957(17) 0.2068(3) 0.6480(2) 0.0508(7) Uani 1 1 d . .
C7 C 0.71464(18) 0.1233(3) 0.5742(2) 0.0554(8) Uani 1 1 d . .
H7 H 0.736062 0.085980 0.513183 0.067 Uiso 1 1 calc R U
C8 C 0.62991(18) 0.0938(3) 0.5879(2) 0.0485(7) Uani 1 1 d . .
H8 H 0.595091 0.037884 0.536825 0.058 Uiso 1 1 calc R U
C9 C 0.86183(18) 0.2463(4) 0.6263(2) 0.0614(8) Uani 1 1 d . .
C10 C 0.9169(2) 0.3009(6) 0.7275(3) 0.1068(16) Uani 1 1 d . .
H10A H 0.891206 0.392521 0.755318 0.160 Uiso 1 1 calc R U
H10B H 0.973850 0.326145 0.710887 0.160 Uiso 1 1 calc R U
H10C H 0.920015 0.218268 0.779386 0.160 Uiso 1 1 calc R U
C11 C 0.9058(2) 0.0970(5) 0.5894(4) 0.1146(16) Uani 1 1 d . .
H11A H 0.902793 0.015178 0.641125 0.172 Uiso 1 1 calc R U
H11B H 0.964984 0.119501 0.581517 0.172 Uiso 1 1 calc R U
H11C H 0.876948 0.063104 0.522477 0.172 Uiso 1 1 calc R U
C12 C 0.86416(18) 0.3677(4) 0.5351(2) 0.0621(8) Uani 1 1 d . .
H12A H 0.924540 0.384128 0.526797 0.075 Uiso 1 1 calc R U
H12B H 0.839374 0.315046 0.471003 0.075 Uiso 1 1 calc R U
C13 C 0.82324(19) 0.5313(4) 0.5330(2) 0.0616(8) Uani 1 1 d . .
C14 C 0.8477(3) 0.6099(6) 0.4315(4) 0.1277(19) Uani 1 1 d . .
H14A H 0.823827 0.550531 0.370805 0.192 Uiso 1 1 calc R U
H14B H 0.909229 0.613091 0.433122 0.192 Uiso 1 1 calc R U
H14C H 0.825191 0.715098 0.426923 0.192 Uiso 1 1 calc R U
C15 C 0.8525(4) 0.6334(5) 0.6287(4) 0.156(2) Uani 1 1 d . .
H15A H 0.822481 0.732139 0.622749 0.234 Uiso 1 1 calc R U
H15B H 0.913372 0.651951 0.631389 0.234 Uiso 1 1 calc R U
H15C H 0.840255 0.580703 0.692365 0.234 Uiso 1 1 calc R U
C16 C 0.7257(2) 0.5254(4) 0.5228(3) 0.0732(10) Uani 1 1 d . .
H16A H 0.705065 0.465664 0.460859 0.110 Uiso 1 1 calc R U
H16B H 0.703086 0.630404 0.516273 0.110 Uiso 1 1 calc R U
H16C H 0.707151 0.476257 0.584637 0.110 Uiso 1 1 calc R U
C17 C 0.37371(17) 0.1956(4) 0.7283(2) 0.0570(8) Uani 1 1 d . .
H17A H 0.362773 0.251308 0.662342 0.086 Uiso 1 1 calc R U
H17B H 0.343669 0.246099 0.781247 0.086 Uiso 1 1 calc R U
H17C H 0.353963 0.088972 0.718988 0.086 Uiso 1 1 calc R U

loop_
_atom_site_aniso_label
_atom_site_aniso_U_11
_atom_site_aniso_U_22
_atom_site_aniso_U_33
_atom_site_aniso_U_23
_atom_site_aniso_U_13
_atom_site_aniso_U_12
O1 0.0448(11) 0.0520(11) 0.0314(9) 0.0023(8) 0.0090(7) -0.0091(9)
O2 0.0857(14) 0.0332(10) 0.0313(9) 0.0031(8) 0.0125(9) 0.0137(10)
O3 0.0862(14) 0.0364(10) 0.0326(9) 0.0042(8) 0.0134(9) 0.0124(10)
C1 0.0361(14) 0.0338(14) 0.0306(12) 0.0017(11) 0.0062(10) -0.0022(11)
C2 0.0445(15) 0.0368(14) 0.0334(12) 0.0075(11) 0.0098(11) -0.0024(12)
C3 0.0407(15) 0.0401(14) 0.0341(13) 0.0095(11) 0.0045(11) -0.0021(12)
C4 0.0459(17) 0.0599(18) 0.0342(13) 0.0056(13) 0.0065(12) -0.0016(14)
C5 0.0459(17) 0.0651(19) 0.0441(15) 0.0099(14) -0.0020(12) -0.0059(14)
C6 0.0405(16) 0.0553(17) 0.0569(17) 0.0146(15) 0.0072(13) 0.0023(14)
C7 0.0551(19) 0.0576(18) 0.0573(17) -0.0014(15) 0.0231(14) 0.0026(15)
C8 0.0549(18) 0.0492(16) 0.0429(15) -0.0029(13) 0.0123(13) -0.0054(14)
C9 0.0398(17) 0.071(2) 0.074(2) 0.0162(17) 0.0094(15) 0.0062(15)
C10 0.045(2) 0.176(5) 0.096(3) 0.044(3) -0.0063(19) -0.015(2)
C11 0.064(3) 0.080(3) 0.208(5) 0.024(3) 0.051(3) 0.022(2)
C12 0.0401(17) 0.072(2) 0.076(2) 0.0063(17) 0.0191(15) -0.0004(15)
C13 0.053(2) 0.0557(18) 0.076(2) 0.0060(16) 0.0018(15) -0.0053(15)
C14 0.087(3) 0.131(4) 0.172(4) 0.085(4) 0.048(3) 0.004(3)
C15 0.177(5) 0.086(3) 0.183(5) -0.040(3) -0.083(4) 0.004(3)
C16 0.065(2) 0.076(2) 0.081(2) 0.0214(19) 0.0194(17) 0.0177(18)
C17 0.0501(18) 0.070(2) 0.0508(16) 0.0217(15) 0.0045(13) 0.0022(15)

loop_
_atom_type_symbol
_atom_type_description
_atom_type_scat_dispersion_real
_atom_type_scat_dispersion_imag
_atom_type_scat_source
C C 0.0033 0.0016 'International Tables Vol C Tables 4.2.6.8 and 6.1.1.4'
H H 0.0000 0.0000 'International Tables Vol C Tables 4.2.6.8 and 6.1.1.4'
O O 0.0106 0.0060 'International Tables Vol C Tables 4.2.6.8 and 6.1.1.4'

loop_
_geom_angle_atom_site_label_1
_geom_angle_atom_site_label_2
_geom_angle_atom_site_label_3
_geom_angle
C3 O1 C2 117.84(19)
C1 O3 H3 109.5
O2 C1 O3 123.7(2)
O2 C1 C2 123.8(2)
O3 C1 C2 112.5(2)
O1 C2 C17 107.1(2)
O1 C2 C1 110.85(19)
C17 C2 C1 109.76(19)
O1 C2 H2 109.7
C17 C2 H2 109.7
C1 C2 H2 109.7
C4 C3 O1 125.1(2)
C4 C3 C8 119.3(2)
O1 C3 C8 115.6(2)
C3 C4 C5 119.9(2)
C3 C4 H4 120.1
C5 C4 H4 120.1
C6 C5 C4 122.5(3)
C6 C5 H5 118.8
C4 C5 H5 118.8
C5 C6 C7 116.0(3)
C5 C6 C9 123.0(3)
C7 C6 C9 120.9(3)
C8 C7 C6 122.6(3)
C8 C7 H7 118.7
C6 C7 H7 118.7
C7 C8 C3 119.7(3)
C7 C8 H8 120.2
C3 C8 H8 120.2
C6 C9 C10 111.6(3)
C6 C9 C11 109.4(3)
C10 C9 C11 105.9(3)
C6 C9 C12 112.1(2)
C10 C9 C12 111.4(3)
C11 C9 C12 105.9(3)
C9 C10 H10A 109.5
C9 C10 H10B 109.5
H10A C10 H10B 109.5
C9 C10 H10C 109.5
H10A C10 H10C 109.5
H10B C10 H10C 109.5
C9 C11 H11A 109.5
C9 C11 H11B 109.5
H11A C11 H11B 109.5
C9 C11 H11C 109.5
H11A C11 H11C 109.5
H11B C11 H11C 109.5
C13 C12 C9 125.0(3)
C13 C12 H12A 106.1
C9 C12 H12A 106.1
C13 C12 H12B 106.1
C9 C12 H12B 106.1
H12A C12 H12B 106.3
C16 C13 C15 107.5(3)
C16 C13 C12 112.7(3)
C15 C13 C12 114.6(3)
C16 C13 C14 106.3(3)
C15 C13 C14 109.9(4)
C12 C13 C14 105.6(3)
C13 C14 H14A 109.5
C13 C14 H14B 109.5
H14A C14 H14B 109.5
C13 C14 H14C 109.5
H14A C14 H14C 109.5
H14B C14 H14C 109.5
C13 C15 H15A 109.5
C13 C15 H15B 109.5
H15A C15 H15B 109.5
C13 C15 H15C 109.5
H15A C15 H15C 109.5
H15B C15 H15C 109.5
C13 C16 H16A 109.5
C13 C16 H16B 109.5
H16A C16 H16B 109.5
C13 C16 H16C 109.5
H16A C16 H16C 109.5
H16B C16 H16C 109.5
C2 C17 H17A 109.5
C2 C17 H17B 109.5
H17A C17 H17B 109.5
C2 C17 H17C 109.5
H17A C17 H17C 109.5
H17B C17 H17C 109.5

loop_
_geom_bond_atom_site_label_1
_geom_bond_atom_site_label_2
_geom_bond_distance
O1 C3 1.377(3)
O1 C2 1.422(3)
O2 C1 1.209(3)
O3 C1 1.308(3)
O3 H3 0.8200
C1 C2 1.509(3)
C2 C17 1.515(3)
C2 H2 0.9800
C3 C4 1.373(3)
C3 C8 1.386(3)
C4 C5 1.387(4)
C4 H4 0.9300
C5 C6 1.381(4)
C5 H5 0.9300
C6 C7 1.393(4)
C6 C9 1.533(4)
C7 C8 1.376(4)
C7 H7 0.9300
C8 H8 0.9300
C9 C10 1.536(5)
C9 C11 1.539(5)
C9 C12 1.552(4)
C10 H10A 0.9600
C10 H10B 0.9600
C10 H10C 0.9600
C11 H11A 0.9600
C11 H11B 0.9600
C11 H11C 0.9600
C12 C13 1.529(4)
C12 H12A 0.9700
C12 H12B 0.9700
C13 C16 1.516(4)
C13 C15 1.521(5)
C13 C14 1.534(5)
C14 H14A 0.9600
C14 H14B 0.9600
C14 H14C 0.9600
C15 H15A 0.9600
C15 H15B 0.9600
C15 H15C 0.9600
C16 H16A 0.9600
C16 H16B 0.9600
C16 H16C 0.9600
C17 H17A 0.9600
C17 H17B 0.9600
C17 H17C 0.9600
